data_7037713
loop_
_publ_author_name
'Zhang, Da'
'Tian, Yong-Mei'
'Sun, Wen-Bin'
'Li, Hong-Feng'
'Chen, Peng'
'Zhang, Yi-Quan'
'Yan, Peng-Fei'

_publ_section_title
;
 A family of tetranuclear quinolinolate Dy(iii)-based single-molecule
 magnets: effects of periphery ligand replacement on their magnetic
 relaxation.
;
_journal_issue 6
_journal_name_full 'Dalton transactions (Cambridge, England : 2003)'
_journal_page_first 2674
_journal_page_last 2680
_journal_paper_doi 10.1039/c5dt04362j
_journal_volume 45
_journal_year 2016
_chemical_formula_sum 'C119 H90 Cl10 Dy4 N6 O16'
_chemical_formula_weight 2864.47
_chemical_name_systematic
; 
 ? 
;
_space_group_IT_number 2
_symmetry_space_group_name_Hall '-P 1'
_symmetry_space_group_name_H-M 'P -1'
_atom_sites_solution_hydrogens geom
_atom_sites_solution_primary direct
_atom_sites_solution_secondary difmap
_audit_creation_method SHELXL-97
_audit_update_record
;
2015-05-12 deposited with the CCDC.
2015-12-21 downloaded from the CCDC.
;
_cell_angle_alpha 110.993(4)
_cell_angle_beta 104.394(3)
_cell_angle_gamma 106.271(3)
_cell_formula_units_Z 1
_cell_length_a 13.9004(5)
_cell_length_b 15.1696(6)
_cell_length_c 16.5072(6)
_cell_measurement_temperature 293(2)
_cell_volume 2873.4(2)
_computing_structure_refinement 'SHELXL-97 (Sheldrick, 1997)'
_computing_structure_solution 'SHELXS-97 (Sheldrick, 1990)'
_diffrn_ambient_temperature 293(2)
_diffrn_measured_fraction_theta_full 0.998
_diffrn_measured_fraction_theta_max 0.851
_diffrn_radiation_monochromator graphite
_diffrn_radiation_source 'fine-focus sealed tube'
_diffrn_radiation_type MoK\a
_diffrn_radiation_wavelength 0.71073
_diffrn_reflns_av_R_equivalents 0.0448
_diffrn_reflns_av_sigmaI/netI 0.0682
_diffrn_reflns_limit_h_max 18
_diffrn_reflns_limit_h_min -18
_diffrn_reflns_limit_k_max 20
_diffrn_reflns_limit_k_min -19
_diffrn_reflns_limit_l_max 22
_diffrn_reflns_limit_l_min -20
_diffrn_reflns_number 23048
_diffrn_reflns_theta_full 26.00
_diffrn_reflns_theta_max 28.91
_diffrn_reflns_theta_min 3.14
_exptl_absorpt_coefficient_mu 2.869
_exptl_absorpt_correction_T_max 0.6567
_exptl_absorpt_correction_T_min 0.5976
_exptl_crystal_density_diffrn 1.655
_exptl_crystal_density_method 'not measured'
_exptl_crystal_F_000 1408
_exptl_crystal_size_max 0.20
_exptl_crystal_size_mid 0.18
_exptl_crystal_size_min 0.16
_refine_diff_density_max 1.394
_refine_diff_density_min -0.847
_refine_diff_density_rms 0.121
_refine_ls_extinction_method none
_refine_ls_goodness_of_fit_ref 1.048
_refine_ls_hydrogen_treatment mixed
_refine_ls_matrix_type full
_refine_ls_number_parameters 740
_refine_ls_number_reflns 12905
_refine_ls_number_restraints 64
_refine_ls_restrained_S_all 1.055
_refine_ls_R_factor_all 0.0699
_refine_ls_R_factor_gt 0.0427
_refine_ls_shift/su_max 0.022
_refine_ls_shift/su_mean 0.001
_refine_ls_structure_factor_coef Fsqd
_refine_ls_weighting_details 'calc w=1/[\s^2^(Fo^2^)+(0.0369P)^2^+2.6623P] where P=(Fo^2^+2Fc^2^)/3'
_refine_ls_weighting_scheme calc
_refine_ls_wR_factor_gt 0.0917
_refine_ls_wR_factor_ref 0.1084
_reflns_number_gt 9351
_reflns_number_total 12905
_reflns_threshold_expression >2sigma(I)
_cod_data_source_file c5dt04362j2.cif
_cod_data_source_block 1
_cod_depositor_comments 'Adding full bibliography for 7037712--7037714.cif.'
_cod_original_cell_volume 2873.37(19)
_cod_database_code 7037713

loop_
_symmetry_equiv_pos_as_xyz
'x, y, z'
'-x, -y, -z'

loop_
_atom_site_label
_atom_site_type_symbol
_atom_site_fract_x
_atom_site_fract_y
_atom_site_fract_z
_atom_site_U_iso_or_equiv
_atom_site_adp_type
_atom_site_occupancy
_atom_site_symmetry_multiplicity
_atom_site_calc_flag
_atom_site_refinement_flags
_atom_site_disorder_assembly
_atom_site_disorder_group
Dy1 Dy 0.134575(19) 0.009623(18) 0.485260(17) 0.03198(8) Uani 1 1 d . . .
Dy2 Dy 0.14940(2) 0.151137(18) 0.715996(17) 0.03529(8) Uani 1 1 d . . .
O6 O 0.2827(3) 0.0240(3) 0.4428(3) 0.0448(10) Uani 1 1 d . . .
O8 O 0.0457(3) 0.1052(2) 0.5610(2) 0.0309(7) Uani 1 1 d . . .
O3 O 0.2641(3) 0.1586(3) 0.6309(3) 0.0416(9) Uani 1 1 d . . .
O7 O 0.1475(3) -0.1466(3) 0.4400(3) 0.0490(10) Uani 1 1 d . . .
O5 O 0.1680(3) 0.3101(3) 0.7212(3) 0.0487(10) Uani 1 1 d . . .
O4 O 0.1410(3) 0.2495(3) 0.8569(3) 0.0526(11) Uani 1 1 d . . .
N3 N 0.3496(4) 0.2608(4) 0.8209(4) 0.0585(14) Uani 1 1 d . . .
N2 N -0.1610(4) -0.1506(4) 0.5677(4) 0.0458(12) Uani 1 1 d . . .
N1 N 0.1779(4) 0.0488(4) 0.8055(3) 0.0520(13) Uani 1 1 d . . .
C1 C 0.2025(6) 0.0792(6) 0.8967(5) 0.068(2) Uani 1 1 d . . .
H1A H 0.2276 0.1494 0.9367 0.082 Uiso 1 1 calc R . .
C2 C 0.1924(7) 0.0112(7) 0.9350(6) 0.087(3) Uani 1 1 d . . .
H2A H 0.2139 0.0365 0.9999 0.105 Uiso 1 1 calc R . .
C3 C 0.1518(7) -0.0904(7) 0.8794(6) 0.080(2) Uani 1 1 d . . .
H3A H 0.1419 -0.1361 0.9051 0.096 Uiso 1 1 calc R . .
C4 C 0.1241(6) -0.1281(6) 0.7817(5) 0.0610(18) Uani 1 1 d . . .
C5 C 0.0846(7) -0.2328(6) 0.7189(6) 0.078(2) Uani 1 1 d . . .
H5A H 0.0731 -0.2820 0.7407 0.093 Uiso 1 1 calc R . .
C6 C 0.0630(6) -0.2627(5) 0.6261(6) 0.071(2) Uani 1 1 d . . .
H6A H 0.0358 -0.3327 0.5846 0.085 Uiso 1 1 calc R . .
C7 C 0.0807(5) -0.1900(4) 0.5913(5) 0.0507(15) Uani 1 1 d . . .
H7A H 0.0663 -0.2126 0.5275 0.061 Uiso 1 1 calc R . .
C8 C 0.1191(5) -0.0861(4) 0.6502(4) 0.0414(13) Uani 1 1 d . . .
C9 C 0.1410(5) -0.0546(5) 0.7473(4) 0.0483(15) Uani 1 1 d . . .
C10 C -0.2161(5) -0.2497(5) 0.5157(5) 0.0596(18) Uani 1 1 d . . .
H10A H -0.2307 -0.2772 0.4516 0.072 Uiso 1 1 calc R . .
C11 C -0.2546(6) -0.3170(6) 0.5514(7) 0.077(2) Uani 1 1 d . . .
H11A H -0.2926 -0.3877 0.5117 0.092 Uiso 1 1 calc R . .
C12 C -0.2362(6) -0.2788(6) 0.6433(7) 0.079(2) Uani 1 1 d . . .
H12A H -0.2612 -0.3232 0.6674 0.094 Uiso 1 1 calc R . .
C13 C -0.1790(6) -0.1716(6) 0.7035(6) 0.0616(18) Uani 1 1 d . . .
C14 C -0.1615(7) -0.1246(8) 0.7983(7) 0.090(3) Uani 1 1 d . . .
H14A H -0.1874 -0.1639 0.8266 0.107 Uiso 1 1 calc R . .
C15 C -0.1064(7) -0.0212(8) 0.8484(6) 0.091(3) Uani 1 1 d . . .
H15A H -0.0963 0.0102 0.9115 0.110 Uiso 1 1 calc R . .
C16 C -0.0640(6) 0.0407(6) 0.8100(5) 0.073(2) Uani 1 1 d . . .
H16A H -0.0257 0.1117 0.8477 0.088 Uiso 1 1 calc R . .
C17 C -0.0781(5) -0.0018(5) 0.7177(4) 0.0470(14) Uani 1 1 d . . .
C18 C -0.1399(5) -0.1109(5) 0.6615(5) 0.0462(14) Uani 1 1 d . . .
C19 C 0.3942(6) 0.3102(6) 0.9131(5) 0.079(2) Uani 1 1 d . . .
H19A H 0.3501 0.2982 0.9455 0.095 Uiso 1 1 calc R . .
C20 C 0.5025(7) 0.3795(7) 0.9661(6) 0.104(3) Uani 1 1 d . . .
H20A H 0.5302 0.4111 1.0316 0.124 Uiso 1 1 calc R . .
C21 C 0.5659(7) 0.3992(8) 0.9194(7) 0.106(3) Uani 1 1 d . . .
H21A H 0.6379 0.4470 0.9535 0.127 Uiso 1 1 calc R . .
C22 C 0.5260(6) 0.3496(6) 0.8211(6) 0.075(2) Uani 1 1 d . . .
C23 C 0.5870(6) 0.3673(7) 0.7695(7) 0.093(3) Uani 1 1 d . . .
H23A H 0.6597 0.4139 0.8002 0.112 Uiso 1 1 calc R . .
C24 C 0.5414(6) 0.3172(6) 0.6752(7) 0.083(3) Uani 1 1 d . . .
H24A H 0.5834 0.3300 0.6415 0.099 Uiso 1 1 calc R . .
C25 C 0.4316(5) 0.2454(5) 0.6254(5) 0.0600(18) Uani 1 1 d . . .
H25A H 0.4024 0.2116 0.5599 0.072 Uiso 1 1 calc R . .
C26 C 0.3681(4) 0.2257(4) 0.6738(4) 0.0416(13) Uani 1 1 d . . .
C27 C 0.4149(5) 0.2790(5) 0.7737(5) 0.0544(16) Uani 1 1 d . . .
C28 C 0.1153(8) 0.2975(8) 1.0232(6) 0.104(3) Uani 1 1 d . . .
H28A H 0.1268 0.2385 0.9944 0.125 Uiso 1 1 calc R . .
C29 C 0.0910(10) 0.3147(12) 1.1049(7) 0.150(5) Uani 1 1 d . . .
H29A H 0.0825 0.2663 1.1276 0.180 Uiso 1 1 calc R . .
C30 C 0.0807(11) 0.4047(12) 1.1488(8) 0.141(5) Uani 1 1 d . . .
H30A H 0.0686 0.4193 1.2042 0.169 Uiso 1 1 calc R . .
C31 C 0.0876(9) 0.4732(10) 1.1139(8) 0.123(4) Uani 1 1 d . . .
H31A H 0.0799 0.5339 1.1447 0.148 Uiso 1 1 calc R . .
C32 C 0.1064(7) 0.4523(7) 1.0314(6) 0.089(3) Uani 1 1 d . . .
H32A H 0.1084 0.4983 1.0061 0.106 Uiso 1 1 calc R . .
C33 C 0.1221(6) 0.3642(6) 0.9864(5) 0.0651(19) Uani 1 1 d . . .
C34 C 0.1437(5) 0.3389(5) 0.8975(4) 0.0479(15) Uani 1 1 d . . .
C35 C 0.1672(5) 0.4127(5) 0.8664(4) 0.0588(18) Uani 1 1 d . . .
H35A H 0.1746 0.4784 0.9049 0.071 Uiso 1 1 calc R . .
C36 C 0.1806(5) 0.3966(4) 0.7822(4) 0.0480(15) Uani 1 1 d . . .
C37 C 0.2120(5) 0.4846(4) 0.7592(5) 0.0551(16) Uani 1 1 d . . .
C38 C 0.2577(7) 0.5876(6) 0.8257(6) 0.089(3) Uani 1 1 d . . .
H38A H 0.2709 0.6041 0.8886 0.107 Uiso 1 1 calc R . .
C39 C 0.2839(9) 0.6660(7) 0.8012(9) 0.114(4) Uani 1 1 d . . .
H39A H 0.3139 0.7345 0.8471 0.137 Uiso 1 1 calc R . .
C40 C 0.2664(8) 0.6440(7) 0.7121(9) 0.106(3) Uani 1 1 d . . .
H40A H 0.2844 0.6973 0.6958 0.127 Uiso 1 1 calc R . .
C41 C 0.2221(7) 0.5436(7) 0.6442(7) 0.089(3) Uani 1 1 d . . .
H41A H 0.2101 0.5286 0.5819 0.107 Uiso 1 1 calc R . .
C42 C 0.1951(6) 0.4642(6) 0.6680(6) 0.070(2) Uani 1 1 d . . .
H42A H 0.1650 0.3959 0.6214 0.084 Uiso 1 1 calc R . .
C43 C 0.0881(5) -0.3620(5) 0.3739(4) 0.0524(16) Uani 1 1 d . . .
H43A H 0.0298 -0.3462 0.3526 0.063 Uiso 1 1 calc R . .
C44 C 0.0681(6) -0.4589(5) 0.3692(5) 0.0631(19) Uani 1 1 d . . .
H44A H -0.0031 -0.5076 0.3442 0.076 Uiso 1 1 calc R . .
C45 C 0.1526(7) -0.4829(6) 0.4010(5) 0.071(2) Uani 1 1 d . . .
H45A H 0.1396 -0.5481 0.3973 0.085 Uiso 1 1 calc R . .
C46 C 0.2567(7) -0.4100(6) 0.4385(6) 0.072(2) Uani 1 1 d . . .
H46A H 0.3146 -0.4255 0.4614 0.086 Uiso 1 1 calc R . .
C47 C 0.2766(6) -0.3152(5) 0.4429(5) 0.0603(18) Uani 1 1 d . . .
H47A H 0.3482 -0.2668 0.4687 0.072 Uiso 1 1 calc R . .
C48 C 0.1924(5) -0.2888(4) 0.4096(4) 0.0427(13) Uani 1 1 d . . .
C49 C 0.2131(5) -0.1836(4) 0.4173(4) 0.0407(13) Uani 1 1 d . . .
C50 C 0.2986(5) -0.1343(5) 0.3990(5) 0.0520(16) Uani 1 1 d . . .
H50A H 0.3393 -0.1701 0.3784 0.062 Uiso 1 1 calc R . .
C51 C 0.3273(4) -0.0344(4) 0.4095(4) 0.0387(12) Uani 1 1 d . . .
C52 C 0.4153(5) 0.0099(5) 0.3797(4) 0.0465(14) Uani 1 1 d . . .
C53 C 0.4944(5) -0.0295(5) 0.3725(5) 0.0562(17) Uani 1 1 d . . .
H53A H 0.4942 -0.0835 0.3869 0.067 Uiso 1 1 calc R . .
C54 C 0.5737(5) 0.0134(6) 0.3434(6) 0.073(2) Uani 1 1 d . . .
H54A H 0.6279 -0.0108 0.3405 0.088 Uiso 1 1 calc R . .
C55 C 0.5729(7) 0.0899(6) 0.3195(6) 0.087(3) Uani 1 1 d . . .
H55A H 0.6255 0.1173 0.2994 0.104 Uiso 1 1 calc R . .
C56 C 0.4935(6) 0.1270(6) 0.3249(6) 0.087(3) Uani 1 1 d . . .
H56A H 0.4915 0.1783 0.3072 0.104 Uiso 1 1 calc R . .
C57 C 0.4169(5) 0.0877(5) 0.3567(5) 0.0630(19) Uani 1 1 d . . .
H57A H 0.3654 0.1151 0.3626 0.076 Uiso 1 1 calc R . .
O2 O -0.0355(3) 0.0514(3) 0.6764(3) 0.0421(9) Uani 1 1 d . . .
O1 O 0.1367(3) -0.0132(3) 0.6224(3) 0.0401(9) Uani 1 1 d . . .
Cl1 Cl 0.4915(3) 0.4329(3) 1.3565(3) 0.1952(19) Uani 1 1 d . . .
Cl2 Cl 0.3968(4) 0.3307(6) 1.1609(4) 0.318(4) Uani 1 1 d . . .
C58 C 0.4926(10) 0.4291(11) 1.2500(11) 0.169(6) Uani 1 1 d . . .
H58A H 0.4874 0.4909 1.2483 0.203 Uiso 1 1 calc R . .
H58B H 0.5615 0.4297 1.2467 0.203 Uiso 1 1 calc R . .
C60 C 0.260(4) 0.841(3) 1.158(2) 0.069(12) Uani 0.179(9) 1 d PDU A 1
H60A H 0.1867 0.8190 1.1561 0.083 Uiso 0.179(9) 1 calc PR A 1
H60B H 0.3080 0.8976 1.2204 0.083 Uiso 0.179(9) 1 calc PR A 1
Cl6 Cl 0.265(3) 0.882(2) 1.077(2) 0.227(16) Uani 0.179(9) 1 d PDU A 1
Cl5 Cl 0.299(3) 0.742(2) 1.137(2) 0.243(17) Uani 0.179(9) 1 d PDU A 1
Cl3 Cl 0.1823(13) 0.7406(12) 1.1313(11) 0.493(9) Uani 0.821(9) 1 d PDU A 2
Cl4 Cl 0.3313(13) 0.8313(14) 1.0756(12) 0.555(11) Uani 0.821(9) 1 d PDU A 2
C59 C 0.1891(11) 0.7565(11) 1.0397(9) 0.128(5) Uani 0.821(9) 1 d PDU A 2
H59A H 0.1461 0.7935 1.0253 0.154 Uiso 0.821(9) 1 calc PR A 2
H59B H 0.1638 0.6905 0.9848 0.154 Uiso 0.821(9) 1 calc PR A 2
Cl8 Cl 0.514(2) 0.9121(17) 1.0508(18) 0.508(13) Uani 0.50 1 d PDU . .
C61 C 0.455(2) 0.9750(17) 0.9722(16) 0.215(15) Uani 0.50 1 d PDU . .
H61A H 0.4993 0.9935 0.9392 0.258 Uiso 0.50 1 calc PR . .
H61B H 0.3794 0.9327 0.9288 0.258 Uiso 0.50 1 calc PR . .
Cl7 Cl 0.4709(18) 1.0858(16) 1.0746(15) 0.471(12) Uani 0.50 1 d PDU . .

loop_
_atom_site_aniso_label
_atom_site_aniso_U_11
_atom_site_aniso_U_22
_atom_site_aniso_U_33
_atom_site_aniso_U_23
_atom_site_aniso_U_13
_atom_site_aniso_U_12
Dy1 0.03370(14) 0.02998(14) 0.03700(15) 0.01482(11) 0.01989(11) 0.01478(11)
Dy2 0.03941(15) 0.03340(15) 0.03249(15) 0.01385(11) 0.01572(12) 0.01432(12)
O6 0.040(2) 0.038(2) 0.062(3) 0.0202(19) 0.029(2) 0.0193(18)
O8 0.0299(17) 0.0317(18) 0.0330(19) 0.0147(15) 0.0154(15) 0.0127(15)
O3 0.036(2) 0.040(2) 0.042(2) 0.0146(17) 0.0150(17) 0.0128(18)
O7 0.051(2) 0.046(2) 0.071(3) 0.029(2) 0.040(2) 0.030(2)
O5 0.064(3) 0.036(2) 0.041(2) 0.0126(18) 0.020(2) 0.019(2)
O4 0.070(3) 0.050(3) 0.037(2) 0.0164(19) 0.026(2) 0.025(2)
N3 0.048(3) 0.062(4) 0.050(3) 0.022(3) 0.010(3) 0.013(3)
N2 0.043(3) 0.041(3) 0.067(4) 0.028(3) 0.030(3) 0.023(2)
N1 0.068(3) 0.058(3) 0.040(3) 0.027(3) 0.024(3) 0.031(3)
C1 0.090(5) 0.072(5) 0.047(4) 0.029(4) 0.027(4) 0.037(4)
C2 0.116(7) 0.112(8) 0.065(5) 0.062(6) 0.038(5) 0.059(6)
C3 0.109(7) 0.086(6) 0.088(6) 0.066(5) 0.052(5) 0.053(5)
C4 0.072(5) 0.072(5) 0.069(5) 0.052(4) 0.035(4) 0.037(4)
C5 0.106(6) 0.063(5) 0.092(6) 0.057(5) 0.051(5) 0.035(5)
C6 0.095(6) 0.045(4) 0.092(6) 0.041(4) 0.048(5) 0.032(4)
C7 0.058(4) 0.041(3) 0.065(4) 0.029(3) 0.031(3) 0.024(3)
C8 0.045(3) 0.042(3) 0.053(4) 0.028(3) 0.027(3) 0.025(3)
C9 0.052(4) 0.052(4) 0.056(4) 0.031(3) 0.026(3) 0.027(3)
C10 0.058(4) 0.042(4) 0.081(5) 0.029(4) 0.028(4) 0.022(3)
C11 0.066(5) 0.049(4) 0.118(7) 0.047(5) 0.031(5) 0.021(4)
C12 0.081(5) 0.074(6) 0.111(7) 0.067(5) 0.050(5) 0.029(5)
C13 0.064(4) 0.068(5) 0.084(5) 0.055(4) 0.043(4) 0.031(4)
C14 0.098(6) 0.111(7) 0.099(7) 0.080(6) 0.060(6) 0.035(6)
C15 0.117(7) 0.120(8) 0.063(5) 0.058(6) 0.058(5) 0.043(6)
C16 0.090(5) 0.077(5) 0.052(4) 0.032(4) 0.043(4) 0.018(4)
C17 0.045(3) 0.057(4) 0.047(4) 0.030(3) 0.025(3) 0.018(3)
C18 0.042(3) 0.058(4) 0.062(4) 0.041(3) 0.031(3) 0.025(3)
C19 0.078(5) 0.084(6) 0.038(4) 0.020(4) 0.006(4) 0.007(4)
C20 0.069(5) 0.113(8) 0.050(5) 0.004(5) -0.009(4) 0.004(5)
C21 0.051(5) 0.109(8) 0.086(7) 0.015(6) 0.000(5) 0.000(5)
C22 0.046(4) 0.067(5) 0.075(6) 0.015(4) 0.011(4) 0.009(4)
C23 0.044(4) 0.078(6) 0.108(7) 0.015(5) 0.025(5) -0.001(4)
C24 0.058(5) 0.074(5) 0.111(7) 0.033(5) 0.051(5) 0.017(4)
C25 0.046(4) 0.045(4) 0.077(5) 0.017(3) 0.032(3) 0.010(3)
C26 0.030(3) 0.036(3) 0.059(4) 0.019(3) 0.021(3) 0.014(2)
C27 0.043(3) 0.045(4) 0.059(4) 0.016(3) 0.012(3) 0.014(3)
C28 0.144(9) 0.156(9) 0.063(6) 0.059(6) 0.063(6) 0.098(8)
C29 0.204(13) 0.263(16) 0.079(7) 0.109(9) 0.087(8) 0.159(13)
C30 0.171(12) 0.209(15) 0.064(7) 0.041(8) 0.074(8) 0.110(12)
C31 0.126(9) 0.141(11) 0.082(8) 0.014(7) 0.059(7) 0.059(8)
C32 0.094(6) 0.094(6) 0.067(5) 0.012(5) 0.044(5) 0.046(5)
C33 0.064(4) 0.079(5) 0.036(4) 0.010(3) 0.019(3) 0.029(4)
C34 0.046(3) 0.048(4) 0.030(3) 0.008(3) 0.007(3) 0.012(3)
C35 0.063(4) 0.041(4) 0.044(4) -0.001(3) 0.012(3) 0.018(3)
C36 0.043(3) 0.037(3) 0.047(4) 0.011(3) 0.006(3) 0.014(3)
C37 0.055(4) 0.035(3) 0.067(5) 0.021(3) 0.020(3) 0.012(3)
C38 0.111(7) 0.046(5) 0.076(6) 0.018(4) 0.010(5) 0.024(5)
C39 0.134(9) 0.046(5) 0.139(10) 0.041(6) 0.040(8) 0.021(5)
C40 0.120(8) 0.067(6) 0.175(11) 0.079(7) 0.081(9) 0.046(6)
C41 0.120(7) 0.091(7) 0.110(7) 0.071(6) 0.073(6) 0.058(6)
C42 0.090(5) 0.054(4) 0.082(6) 0.035(4) 0.049(5) 0.033(4)
C43 0.059(4) 0.045(4) 0.054(4) 0.017(3) 0.021(3) 0.029(3)
C44 0.079(5) 0.038(4) 0.073(5) 0.021(3) 0.033(4) 0.026(4)
C45 0.102(6) 0.057(5) 0.087(6) 0.043(4) 0.057(5) 0.046(5)
C46 0.088(6) 0.074(5) 0.105(6) 0.065(5) 0.056(5) 0.055(5)
C47 0.063(4) 0.069(5) 0.079(5) 0.045(4) 0.046(4) 0.037(4)
C48 0.056(4) 0.041(3) 0.047(3) 0.023(3) 0.031(3) 0.028(3)
C49 0.048(3) 0.043(3) 0.044(3) 0.022(3) 0.025(3) 0.027(3)
C50 0.059(4) 0.050(4) 0.074(5) 0.033(3) 0.045(4) 0.037(3)
C51 0.037(3) 0.050(3) 0.038(3) 0.025(3) 0.019(2) 0.021(3)
C52 0.039(3) 0.051(4) 0.056(4) 0.028(3) 0.024(3) 0.019(3)
C53 0.045(3) 0.072(5) 0.069(5) 0.038(4) 0.033(3) 0.030(3)
C54 0.045(4) 0.087(6) 0.097(6) 0.042(5) 0.040(4) 0.030(4)
C55 0.081(6) 0.083(6) 0.131(8) 0.061(6) 0.074(6) 0.036(5)
C56 0.084(6) 0.087(6) 0.138(8) 0.078(6) 0.072(6) 0.041(5)
C57 0.059(4) 0.066(5) 0.089(6) 0.044(4) 0.044(4) 0.033(4)
O2 0.047(2) 0.044(2) 0.040(2) 0.0218(18) 0.0256(18) 0.0149(18)
O1 0.053(2) 0.037(2) 0.042(2) 0.0228(18) 0.0223(19) 0.0239(18)
Cl1 0.117(3) 0.230(5) 0.175(4) 0.081(3) 0.051(3) 0.006(3)
Cl2 0.198(5) 0.379(9) 0.161(4) 0.094(5) 0.001(4) -0.070(5)
C58 0.136(11) 0.200(15) 0.242(18) 0.153(14) 0.091(12) 0.079(11)
C60 0.072(13) 0.068(13) 0.068(13) 0.035(7) 0.026(7) 0.024(7)
Cl6 0.232(16) 0.228(16) 0.227(16) 0.112(9) 0.082(8) 0.097(8)
Cl5 0.241(18) 0.244(18) 0.244(18) 0.107(9) 0.095(8) 0.105(9)
Cl3 0.485(10) 0.485(10) 0.498(10) 0.216(6) 0.177(6) 0.211(6)
Cl4 0.566(11) 0.552(11) 0.547(11) 0.259(7) 0.209(6) 0.226(6)
C59 0.130(7) 0.127(7) 0.113(6) 0.047(4) 0.040(5) 0.049(5)
Cl8 0.499(14) 0.516(14) 0.507(14) 0.229(8) 0.194(7) 0.214(7)
C61 0.214(16) 0.210(16) 0.221(16) 0.100(9) 0.083(8) 0.086(8)
Cl7 0.463(13) 0.476(13) 0.467(13) 0.211(7) 0.189(7) 0.184(7)

loop_
_atom_type_symbol
_atom_type_description
_atom_type_scat_dispersion_real
_atom_type_scat_dispersion_imag
_atom_type_scat_source
C C 0.0033 0.0016 'International Tables Vol C Tables 4.2.6.8 and 6.1.1.4'
H H 0.0000 0.0000 'International Tables Vol C Tables 4.2.6.8 and 6.1.1.4'
O O 0.0106 0.0060 'International Tables Vol C Tables 4.2.6.8 and 6.1.1.4'
N N 0.0061 0.0033 'International Tables Vol C Tables 4.2.6.8 and 6.1.1.4'
Dy Dy -0.1892 4.4098 'International Tables Vol C Tables 4.2.6.8 and 6.1.1.4'
Cl Cl 0.1484 0.1585 'International Tables Vol C Tables 4.2.6.8 and 6.1.1.4'

loop_
_geom_angle_atom_site_label_1
_geom_angle_atom_site_label_2
_geom_angle_atom_site_label_3
_geom_angle
_geom_angle_site_symmetry_1
_geom_angle_site_symmetry_3
O7 Dy1 O6 72.31(13) . .
O7 Dy1 O8 77.97(12) . 2_556
O6 Dy1 O8 141.60(12) . 2_556
O7 Dy1 O2 85.54(14) . 2_556
O6 Dy1 O2 84.19(13) . 2_556
O8 Dy1 O2 69.59(12) 2_556 2_556
O7 Dy1 O8 142.44(12) . .
O6 Dy1 O8 143.98(12) . .
O8 Dy1 O8 71.78(12) 2_556 .
O2 Dy1 O8 103.71(12) 2_556 .
O7 Dy1 O1 80.51(13) . .
O6 Dy1 O1 120.44(13) . .
O8 Dy1 O1 76.69(12) 2_556 .
O2 Dy1 O1 145.51(12) 2_556 .
O8 Dy1 O1 71.40(11) . .
O7 Dy1 O3 121.36(14) . .
O6 Dy1 O3 84.16(13) . .
O8 Dy1 O3 132.90(11) 2_556 .
O2 Dy1 O3 145.32(13) 2_556 .
O8 Dy1 O3 69.32(11) . .
O1 Dy1 O3 66.57(12) . .
O7 Dy1 N2 136.94(14) . 2_556
O6 Dy1 N2 73.34(14) . 2_556
O8 Dy1 N2 116.98(13) 2_556 2_556
O2 Dy1 N2 65.83(15) 2_556 2_556
O8 Dy1 N2 78.08(13) . 2_556
O1 Dy1 N2 140.42(14) . 2_556
O3 Dy1 N2 79.54(15) . 2_556
O7 Dy1 Dy2 120.94(10) . .
O6 Dy1 Dy2 124.80(10) . .
O8 Dy1 Dy2 91.24(8) 2_556 .
O2 Dy1 Dy2 144.09(9) 2_556 .
O8 Dy1 Dy2 40.43(8) . .
O1 Dy1 Dy2 40.82(8) . .
O3 Dy1 Dy2 41.67(8) . .
N2 Dy1 Dy2 99.86(11) 2_556 .
O7 Dy1 Dy1 111.33(9) . 2_556
O6 Dy1 Dy1 169.39(10) . 2_556
O8 Dy1 Dy1 36.10(8) 2_556 2_556
O2 Dy1 Dy1 86.15(9) 2_556 2_556
O8 Dy1 Dy1 35.67(8) . 2_556
O1 Dy1 Dy1 70.17(9) . 2_556
O3 Dy1 Dy1 101.47(8) . 2_556
N2 Dy1 Dy1 98.65(10) 2_556 2_556
Dy2 Dy1 Dy1 62.679(9) . 2_556
O7 Dy1 Dy2 83.53(10) . 2_556
O6 Dy1 Dy2 116.84(10) . 2_556
O8 Dy1 Dy2 34.48(8) 2_556 2_556
O2 Dy1 Dy2 35.44(8) 2_556 2_556
O8 Dy1 Dy2 83.93(8) . 2_556
O1 Dy1 Dy2 111.17(9) . 2_556
O3 Dy1 Dy2 152.60(8) . 2_556
N2 Dy1 Dy2 89.52(11) 2_556 2_556
Dy2 Dy1 Dy2 117.811(8) . 2_556
Dy1 Dy1 Dy2 55.132(8) 2_556 2_556
O5 Dy2 O4 73.47(14) . .
O5 Dy2 O8 77.42(12) . .
O4 Dy2 O8 130.76(13) . .
O5 Dy2 O1 143.58(13) . .
O4 Dy2 O1 142.86(13) . .
O8 Dy2 O1 73.32(12) . .
O5 Dy2 O2 109.33(14) . .
O4 Dy2 O2 83.45(14) . .
O8 Dy2 O2 69.87(12) . .
O1 Dy2 O2 80.38(13) . .
O5 Dy2 O3 82.22(13) . .
O4 Dy2 O3 140.38(14) . .
O8 Dy2 O3 70.65(12) . .
O1 Dy2 O3 68.01(12) . .
O2 Dy2 O3 134.84(12) . .
O5 Dy2 N1 148.14(15) . .
O4 Dy2 N1 78.49(15) . .
O8 Dy2 N1 133.72(14) . .
O1 Dy2 N1 66.27(14) . .
O2 Dy2 N1 81.77(15) . .
O3 Dy2 N1 111.62(15) . .
O5 Dy2 N3 78.63(16) . .
O4 Dy2 N3 78.24(17) . .
O8 Dy2 N3 132.97(15) . .
O1 Dy2 N3 106.33(16) . .
O2 Dy2 N3 157.05(16) . .
O3 Dy2 N3 66.44(15) . .
N1 Dy2 N3 81.13(18) . .
O5 Dy2 Dy1 101.56(9) . .
O4 Dy2 Dy1 172.19(11) . .
O8 Dy2 Dy1 41.46(8) . .
O1 Dy2 Dy1 42.10(9) . .
O2 Dy2 Dy1 92.74(9) . .
O3 Dy2 Dy1 42.32(9) . .
N1 Dy2 Dy1 107.78(11) . .
N3 Dy2 Dy1 107.00(13) . .
O5 Dy2 Dy1 97.07(10) . 2_556
O4 Dy2 Dy1 111.91(11) . 2_556
O8 Dy2 Dy1 34.89(8) . 2_556
O1 Dy2 Dy1 70.25(9) . 2_556
O2 Dy2 Dy1 35.31(9) . 2_556
O3 Dy2 Dy1 101.61(9) . 2_556
N1 Dy2 Dy1 107.33(12) . 2_556
N3 Dy2 Dy1 167.62(13) . 2_556
Dy1 Dy2 Dy1 62.189(8) . 2_556
C51 O6 Dy1 137.3(3) . .
Dy2 O8 Dy1 110.62(13) . 2_556
Dy2 O8 Dy1 98.11(12) . .
Dy1 O8 Dy1 108.22(12) 2_556 .
C26 O3 Dy2 121.0(3) . .
C26 O3 Dy1 142.5(3) . .
Dy2 O3 Dy1 96.01(12) . .
C49 O7 Dy1 137.3(4) . .
C36 O5 Dy2 135.7(4) . .
C34 O4 Dy2 136.1(4) . .
C19 N3 C27 117.3(6) . .
C19 N3 Dy2 127.8(5) . .
C27 N3 Dy2 114.5(4) . .
C10 N2 C18 118.0(5) . .
C10 N2 Dy1 127.8(5) . 2_556
C18 N2 Dy1 111.5(4) . 2_556
C1 N1 C9 118.0(6) . .
C1 N1 Dy2 127.8(4) . .
C9 N1 Dy2 112.7(4) . .
N1 C1 C2 122.9(7) . .
N1 C1 H1A 118.5 . .
C2 C1 H1A 118.5 . .
C3 C2 C1 120.3(8) . .
C3 C2 H2A 119.8 . .
C1 C2 H2A 119.8 . .
C2 C3 C4 119.6(7) . .
C2 C3 H3A 120.2 . .
C4 C3 H3A 120.2 . .
C5 C4 C3 123.4(7) . .
C5 C4 C9 119.2(7) . .
C3 C4 C9 117.4(7) . .
C6 C5 C4 119.8(6) . .
C6 C5 H5A 120.1 . .
C4 C5 H5A 120.1 . .
C5 C6 C7 121.4(7) . .
C5 C6 H6A 119.3 . .
C7 C6 H6A 119.3 . .
C8 C7 C6 121.0(6) . .
C8 C7 H7A 119.5 . .
C6 C7 H7A 119.5 . .
O1 C8 C7 124.4(5) . .
O1 C8 C9 117.8(5) . .
C7 C8 C9 117.8(5) . .
N1 C9 C4 121.6(6) . .
N1 C9 C8 117.6(5) . .
C4 C9 C8 120.8(6) . .
N2 C10 C11 123.3(7) . .
N2 C10 H10A 118.4 . .
C11 C10 H10A 118.4 . .
C12 C11 C10 119.4(7) . .
C12 C11 H11A 120.3 . .
C10 C11 H11A 120.3 . .
C11 C12 C13 120.4(7) . .
C11 C12 H12A 119.8 . .
C13 C12 H12A 119.8 . .
C14 C13 C18 119.9(7) . .
C14 C13 C12 124.3(7) . .
C18 C13 C12 115.8(7) . .
C15 C14 C13 118.8(7) . .
C15 C14 H14A 120.6 . .
C13 C14 H14A 120.6 . .
C14 C15 C16 122.8(8) . .
C14 C15 H15A 118.6 . .
C16 C15 H15A 118.6 . .
C17 C16 C15 120.6(7) . .
C17 C16 H16A 119.7 . .
C15 C16 H16A 119.7 . .
O2 C17 C16 124.3(6) . .
O2 C17 C18 117.7(5) . .
C16 C17 C18 117.9(6) . .
N2 C18 C13 123.1(6) . .
N2 C18 C17 117.0(5) . .
C13 C18 C17 119.9(6) . .
N3 C19 C20 124.8(8) . .
N3 C19 H19A 117.6 . .
C20 C19 H19A 117.6 . .
C21 C20 C19 117.8(8) . .
C21 C20 H20A 121.1 . .
C19 C20 H20A 121.1 . .
C20 C21 C22 121.5(8) . .
C20 C21 H21A 119.2 . .
C22 C21 H21A 119.2 . .
C23 C22 C21 124.1(7) . .
C23 C22 C27 119.7(7) . .
C21 C22 C27 116.3(8) . .
C24 C23 C22 119.9(7) . .
C24 C23 H23A 120.0 . .
C22 C23 H23A 120.0 . .
C23 C24 C25 122.1(7) . .
C23 C24 H24A 118.9 . .
C25 C24 H24A 118.9 . .
C26 C25 C24 119.9(7) . .
C26 C25 H25A 120.1 . .
C24 C25 H25A 120.1 . .
O3 C26 C25 122.8(6) . .
O3 C26 C27 118.6(5) . .
C25 C26 C27 118.6(5) . .
N3 C27 C26 117.9(5) . .
N3 C27 C22 122.3(6) . .
C26 C27 C22 119.7(6) . .
C33 C28 C29 121.9(10) . .
C33 C28 H28A 119.0 . .
C29 C28 H28A 119.0 . .
C30 C29 C28 117.7(12) . .
C30 C29 H29A 121.2 . .
C28 C29 H29A 121.2 . .
C31 C30 C29 121.6(11) . .
C31 C30 H30A 119.2 . .
C29 C30 H30A 119.2 . .
C30 C31 C32 119.6(11) . .
C30 C31 H31A 120.2 . .
C32 C31 H31A 120.2 . .
C33 C32 C31 121.0(10) . .
C33 C32 H32A 119.5 . .
C31 C32 H32A 119.5 . .
C28 C33 C32 118.0(8) . .
C28 C33 C34 119.0(7) . .
C32 C33 C34 123.0(8) . .
O4 C34 C35 124.2(6) . .
O4 C34 C33 116.0(6) . .
C35 C34 C33 119.8(6) . .
C34 C35 C36 125.4(6) . .
C34 C35 H35A 117.3 . .
C36 C35 H35A 117.3 . .
O5 C36 C35 124.1(6) . .
O5 C36 C37 115.8(6) . .
C35 C36 C37 120.1(6) . .
C42 C37 C38 117.2(7) . .
C42 C37 C36 119.3(6) . .
C38 C37 C36 123.5(7) . .
C39 C38 C37 121.5(9) . .
C39 C38 H38A 119.2 . .
C37 C38 H38A 119.2 . .
C40 C39 C38 120.1(9) . .
C40 C39 H39A 119.9 . .
C38 C39 H39A 119.9 . .
C39 C40 C41 120.3(9) . .
C39 C40 H40A 119.9 . .
C41 C40 H40A 119.9 . .
C40 C41 C42 120.1(9) . .
C40 C41 H41A 119.9 . .
C42 C41 H41A 119.9 . .
C37 C42 C41 120.8(7) . .
C37 C42 H42A 119.6 . .
C41 C42 H42A 119.6 . .
C48 C43 C44 121.2(6) . .
C48 C43 H43A 119.4 . .
C44 C43 H43A 119.4 . .
C45 C44 C43 120.1(7) . .
C45 C44 H44A 119.9 . .
C43 C44 H44A 119.9 . .
C44 C45 C46 119.2(7) . .
C44 C45 H45A 120.4 . .
C46 C45 H45A 120.4 . .
C47 C46 C45 120.9(7) . .
C47 C46 H46A 119.6 . .
C45 C46 H46A 119.6 . .
C46 C47 C48 121.4(7) . .
C46 C47 H47A 119.3 . .
C48 C47 H47A 119.3 . .
C43 C48 C47 117.2(6) . .
C43 C48 C49 120.8(5) . .
C47 C48 C49 121.9(6) . .
O7 C49 C50 124.7(5) . .
O7 C49 C48 115.3(5) . .
C50 C49 C48 120.0(5) . .
C49 C50 C51 123.7(5) . .
C49 C50 H50A 118.1 . .
C51 C50 H50A 118.1 . .
O6 C51 C50 123.7(5) . .
O6 C51 C52 116.2(5) . .
C50 C51 C52 120.1(5) . .
C57 C52 C53 119.0(6) . .
C57 C52 C51 119.7(5) . .
C53 C52 C51 121.3(5) . .
C54 C53 C52 119.1(7) . .
C54 C53 H53A 120.4 . .
C52 C53 H53A 120.4 . .
C55 C54 C53 121.0(7) . .
C55 C54 H54A 119.5 . .
C53 C54 H54A 119.5 . .
C54 C55 C56 119.6(7) . .
C54 C55 H55A 120.2 . .
C56 C55 H55A 120.2 . .
C55 C56 C57 120.0(7) . .
C55 C56 H56A 120.0 . .
C57 C56 H56A 120.0 . .
C52 C57 C56 121.2(6) . .
C52 C57 H57A 119.4 . .
C56 C57 H57A 119.4 . .
C17 O2 Dy1 116.8(3) . 2_556
C17 O2 Dy2 128.8(4) . .
Dy1 O2 Dy2 109.25(13) 2_556 .
C8 O1 Dy2 120.7(3) . .
C8 O1 Dy1 141.3(3) . .
Dy2 O1 Dy1 97.08(12) . .
Cl2 C58 Cl1 113.2(8) . .
Cl2 C58 H58A 108.9 . .
Cl1 C58 H58A 108.9 . .
Cl2 C58 H58B 108.9 . .
Cl1 C58 H58B 108.9 . .
H58A C58 H58B 107.7 . .
Cl6 C60 Cl5 109.6(16) . .
Cl6 C60 H60A 109.7 . .
Cl5 C60 H60A 109.7 . .
Cl6 C60 H60B 109.7 . .
Cl5 C60 H60B 109.7 . .
H60A C60 H60B 108.2 . .
Cl3 C59 Cl4 103.7(9) . .
Cl3 C59 H59A 111.0 . .
Cl4 C59 H59A 111.0 . .
Cl3 C59 H59B 111.0 . .
Cl4 C59 H59B 111.0 . .
H59A C59 H59B 109.0 . .
C61 Cl8 C61 35.3(19) 2_677 .
C61 Cl8 Cl7 53.5(8) 2_677 2_677
C61 Cl8 Cl7 48.6(7) . 2_677
Cl7 C61 Cl8 92.7(12) . .
Cl7 C61 H61A 113.2 . .
Cl8 C61 H61A 113.2 . .
Cl7 C61 H61B 113.2 . .
Cl8 C61 H61B 113.2 . .
H61A C61 H61B 110.5 . .
C61 Cl7 C61 39(2) 2_677 .
C61 Cl7 Cl8 61.8(9) 2_677 2_677
C61 Cl7 Cl8 54.7(8) . 2_677

loop_
_geom_bond_atom_site_label_1
_geom_bond_atom_site_label_2
_geom_bond_distance
_geom_bond_site_symmetry_2
Dy1 O7 2.290(4) .
Dy1 O6 2.314(3) .
Dy1 O8 2.355(3) 2_556
Dy1 O2 2.359(4) 2_556
Dy1 O8 2.380(3) .
Dy1 O1 2.404(4) .
Dy1 O3 2.409(4) .
Dy1 N2 2.556(5) 2_556
Dy1 Dy2 3.5583(4) .
Dy1 Dy1 3.8359(5) 2_556
Dy1 Dy2 3.8531(4) 2_556
Dy2 O5 2.319(4) .
Dy2 O4 2.323(4) .
Dy2 O8 2.331(3) .
Dy2 O1 2.344(3) .
Dy2 O2 2.366(4) .
Dy2 O3 2.379(4) .
Dy2 N1 2.538(5) .
Dy2 N3 2.541(5) .
Dy2 Dy1 3.8531(5) 2_556
O6 C51 1.264(6) .
O8 Dy1 2.355(3) 2_556
O3 C26 1.333(6) .
O7 C49 1.262(6) .
O5 C36 1.267(6) .
O4 C34 1.264(7) .
N3 C19 1.310(8) .
N3 C27 1.369(8) .
N2 C10 1.299(7) .
N2 C18 1.362(7) .
N2 Dy1 2.556(5) 2_556
N1 C1 1.324(8) .
N1 C9 1.369(7) .
C1 C2 1.384(10) .
C1 H1A 0.9300 .
C2 C3 1.333(11) .
C2 H2A 0.9300 .
C3 C4 1.409(10) .
C3 H3A 0.9300 .
C4 C5 1.396(10) .
C4 C9 1.412(8) .
C5 C6 1.357(10) .
C5 H5A 0.9300 .
C6 C7 1.407(8) .
C6 H6A 0.9300 .
C7 C8 1.374(8) .
C7 H7A 0.9300 .
C8 O1 1.326(6) .
C8 C9 1.420(8) .
C10 C11 1.399(9) .
C10 H10A 0.9300 .
C11 C12 1.340(11) .
C11 H11A 0.9300 .
C12 C13 1.411(10) .
C12 H12A 0.9300 .
C13 C14 1.389(11) .
C13 C18 1.409(8) .
C14 C15 1.347(11) .
C14 H14A 0.9300 .
C15 C16 1.391(10) .
C15 H15A 0.9300 .
C16 C17 1.362(8) .
C16 H16A 0.9300 .
C17 O2 1.338(6) .
C17 C18 1.431(8) .
C19 C20 1.392(10) .
C19 H19A 0.9300 .
C20 C21 1.347(12) .
C20 H20A 0.9300 .
C21 C22 1.397(11) .
C21 H21A 0.9300 .
C22 C23 1.384(11) .
C22 C27 1.419(9) .
C23 C24 1.339(11) .
C23 H23A 0.9300 .
C24 C25 1.413(9) .
C24 H24A 0.9300 .
C25 C26 1.371(8) .
C25 H25A 0.9300 .
C26 C27 1.419(8) .
C28 C33 1.349(11) .
C28 C29 1.422(11) .
C28 H28A 0.9300 .
C29 C30 1.365(16) .
C29 H29A 0.9300 .
C30 C31 1.349(16) .
C30 H30A 0.9300 .
C31 C32 1.392(12) .
C31 H31A 0.9300 .
C32 C33 1.385(10) .
C32 H32A 0.9300 .
C33 C34 1.506(9) .
C34 C35 1.384(9) .
C35 C36 1.392(9) .
C35 H35A 0.9300 .
C36 C37 1.495(8) .
C37 C42 1.366(9) .
C37 C38 1.385(9) .
C38 C39 1.374(11) .
C38 H38A 0.9300 .
C39 C40 1.327(13) .
C39 H39A 0.9300 .
C40 C41 1.366(12) .
C40 H40A 0.9300 .
C41 C42 1.380(10) .
C41 H41A 0.9300 .
C42 H42A 0.9300 .
C43 C48 1.374(8) .
C43 C44 1.387(8) .
C43 H43A 0.9300 .
C44 C45 1.363(10) .
C44 H44A 0.9300 .
C45 C46 1.366(10) .
C45 H45A 0.9300 .
C46 C47 1.357(9) .
C46 H46A 0.9300 .
C47 C48 1.390(8) .
C47 H47A 0.9300 .
C48 C49 1.491(7) .
C49 C50 1.381(8) .
C50 C51 1.387(8) .
C50 H50A 0.9300 .
C51 C52 1.505(7) .
C52 C57 1.360(8) .
C52 C53 1.401(8) .
C53 C54 1.397(9) .
C53 H53A 0.9300 .
C54 C55 1.356(10) .
C54 H54A 0.9300 .
C55 C56 1.380(10) .
C55 H55A 0.9300 .
C56 C57 1.383(9) .
C56 H56A 0.9300 .
C57 H57A 0.9300 .
O2 Dy1 2.359(4) 2_556
Cl1 C58 1.743(13) .
Cl2 C58 1.583(15) .
C58 H58A 0.9700 .
C58 H58B 0.9700 .
C60 Cl6 1.670(19) .
C60 Cl5 1.696(19) .
C60 H60A 0.9700 .
C60 H60B 0.9700 .
Cl3 C59 1.635(13) .
Cl4 C59 1.795(14) .
C59 H59A 0.9700 .
C59 H59B 0.9700 .
Cl8 C61 1.843(19) 2_677
Cl8 C61 2.017(19) .
Cl8 Cl7 2.14(2) 2_677
C61 Cl7 1.815(18) .
C61 H61A 0.9700 .
C61 H61B 0.9700 .
Cl7 C61 1.715(18) 2_677
Cl7 Cl8 2.14(2) 2_677
